data_4124171
loop_
_publ_author_name
'Dong, Xiaoyu'
'Jing, Qun'
'Shi, Yunjing'
'Yang, Zhihua'
'Pan, Shilie'
'Poeppelmeier, Kenneth R.'
'Young, Joshua'
'Rondinelli, James M.'

_publ_section_title
;
 Pb2Ba3(BO3)3Cl: A Material with Large SHG Enhancement Activated by
 Pb-Chelated BO3 Groups.
;
_journal_issue 29
_journal_name_full 'Journal of the American Chemical Society'
_journal_page_first 9417
_journal_page_last 9422
_journal_paper_doi 10.1021/jacs.5b05406
_journal_volume 137
_journal_year 2015
_chemical_formula_sum 'B3 Ba3 Cl O9 Pb2'
_chemical_formula_weight 1038.28
_chemical_name_systematic
; 
 ? 
;
_space_group_IT_number 20
_symmetry_cell_setting orthorhombic
_symmetry_space_group_name_Hall 'C 2c 2'
_symmetry_space_group_name_H-M 'C 2 2 21'
_atom_sites_solution_hydrogens none
_atom_sites_solution_primary direct
_atom_sites_solution_secondary difmap
_audit_creation_method SHELXL-97
_cell_angle_alpha 90.00
_cell_angle_beta 90.00
_cell_angle_gamma 90.00
_cell_formula_units_Z 4
_cell_length_a 10.4706(11)
_cell_length_b 14.4379(15)
_cell_length_c 7.9454(9)
_cell_measurement_reflns_used 5342
_cell_measurement_temperature 296(2)
_cell_measurement_theta_max 27.34
_cell_measurement_theta_min 2.82
_cell_volume 1201.1(2)
_computing_cell_refinement 'Bruker SAINT'
_computing_data_collection 'Bruker APEX2'
_computing_data_reduction 'Bruker SAINT'
_computing_molecular_graphics 'Bruker SHELXTL'
_computing_publication_material 'Bruker SHELXTL'
_computing_structure_refinement 'SHELXL-97 (Sheldrick, 2008)'
_computing_structure_solution 'SHELXS-97 (Sheldrick, 2008)'
_diffrn_ambient_temperature 296(2)
_diffrn_measured_fraction_theta_full 1.000
_diffrn_measured_fraction_theta_max 1.000
_diffrn_measurement_device_type 'Bruker APEX-II CCD'
_diffrn_measurement_method '\f and \w scans'
_diffrn_radiation_monochromator graphite
_diffrn_radiation_source 'fine-focus sealed tube'
_diffrn_radiation_type MoK\a
_diffrn_radiation_wavelength 0.71073
_diffrn_reflns_av_R_equivalents 0.0358
_diffrn_reflns_av_sigmaI/netI 0.0349
_diffrn_reflns_limit_h_max 13
_diffrn_reflns_limit_h_min -13
_diffrn_reflns_limit_k_max 18
_diffrn_reflns_limit_k_min -18
_diffrn_reflns_limit_l_max 10
_diffrn_reflns_limit_l_min -10
_diffrn_reflns_number 8916
_diffrn_reflns_theta_full 27.53
_diffrn_reflns_theta_max 27.53
_diffrn_reflns_theta_min 2.40
_exptl_absorpt_coefficient_mu 37.878
_exptl_absorpt_correction_T_max 0.1634
_exptl_absorpt_correction_T_min 0.0954
_exptl_absorpt_correction_type multi-scan
_exptl_absorpt_process_details sadabs
_exptl_crystal_colour colorless
_exptl_crystal_density_diffrn 5.742
_exptl_crystal_density_method 'not measured'
_exptl_crystal_description block
_exptl_crystal_F_000 1744
_exptl_crystal_size_max 0.12
_exptl_crystal_size_mid 0.08
_exptl_crystal_size_min 0.08
_refine_diff_density_max 1.234
_refine_diff_density_min -1.344
_refine_diff_density_rms 0.240
_refine_ls_abs_structure_details 'Flack H D (1983), Acta Cryst. A39, 876-881'
_refine_ls_abs_structure_Flack 0.062(8)
_refine_ls_extinction_coef 0.00037(4)
_refine_ls_extinction_expression Fc^*^=kFc[1+0.001xFc^2^\l^3^/sin(2\q)]^-1/4^
_refine_ls_extinction_method SHELXL
_refine_ls_goodness_of_fit_ref 1.077
_refine_ls_hydrogen_treatment none
_refine_ls_matrix_type full
_refine_ls_number_parameters 86
_refine_ls_number_reflns 1397
_refine_ls_number_restraints 6
_refine_ls_restrained_S_all 1.074
_refine_ls_R_factor_all 0.0205
_refine_ls_R_factor_gt 0.0198
_refine_ls_shift/su_max 0.001
_refine_ls_shift/su_mean 0.000
_refine_ls_structure_factor_coef Fsqd
_refine_ls_weighting_details 'calc w=1/[\s^2^(Fo^2^)+(0.0160P)^2^+12.9283P] where P=(Fo^2^+2Fc^2^)/3'
_refine_ls_weighting_scheme calc
_refine_ls_wR_factor_gt 0.0506
_refine_ls_wR_factor_ref 0.0509
_reflns_number_gt 1362
_reflns_number_total 1397
_reflns_threshold_expression >2sigma(I)
_cod_data_source_file ja5b05406_si_002.cif
_cod_data_source_block 1
_cod_depositor_comments
;
The following automatic conversions were performed:

'_symmetry_cell_setting' value 'Orthorhombic' changed to
'orthorhombic' according to
/usr/data/users/saulius/crontab/automatic-downloads/rss-feeds/ACS/lib/dictionaries/cif_core.dic
dictionary named 'cif_core.dic' version 2.4.2 from 2011-04-26.

Automatic conversion script
Id: cif_fix_values 3271 2015-04-21 07:52:19Z andrius 

 Adding full bibliography for 4124171.cif.
;
_cod_original_sg_symbol_H-M C222(1)
_cod_database_code 4124171

loop_
_symmetry_equiv_pos_as_xyz
'x, y, z'
'-x, -y, z+1/2'
'-x, y, -z+1/2'
'x, -y, -z'
'x+1/2, y+1/2, z'
'-x+1/2, -y+1/2, z+1/2'
'-x+1/2, y+1/2, -z+1/2'
'x+1/2, -y+1/2, -z'

loop_
_atom_site_label
_atom_site_type_symbol
_atom_site_fract_x
_atom_site_fract_y
_atom_site_fract_z
_atom_site_U_iso_or_equiv
_atom_site_adp_type
_atom_site_occupancy
_atom_site_symmetry_multiplicity
_atom_site_calc_flag
_atom_site_refinement_flags
Pb1 Pb 0.64534(3) 0.62192(2) 0.92495(4) 0.01536(12) Uani 1 1 d .
Ba1 Ba 0.76472(7) 1.0000 1.0000 0.01059(16) Uani 1 2 d S
Ba2 Ba 0.5000 1.14369(5) 0.7500 0.00915(16) Uani 1 2 d S
Ba3 Ba 0.5000 0.85075(5) 0.7500 0.01040(17) Uani 1 2 d S
B1 B 0.8754(11) 0.5000 1.0000 0.007(2) Uani 1 2 d S
B2 B 0.7080(9) 0.7160(7) 0.5433(12) 0.009(2) Uani 1 1 d U
O1 O 0.6711(5) 0.8125(4) 0.9949(9) 0.0152(13) Uani 1 1 d .
O2 O 0.8390(6) 0.6993(4) 0.9874(9) 0.0156(13) Uani 1 1 d .
O3 O 0.5084(8) 1.0000 1.0000 0.0113(17) Uani 1 2 d S
O4 O 0.8114(6) 0.5061(5) 0.8475(8) 0.0145(13) Uani 1 1 d .
O5 O 0.6313(7) 0.6611(4) 0.6429(8) 0.0168(14) Uani 1 1 d .
Cl1 Cl 1.0000 1.0591(3) 1.2500 0.0256(8) Uani 1 2 d S

loop_
_atom_site_aniso_label
_atom_site_aniso_U_11
_atom_site_aniso_U_22
_atom_site_aniso_U_33
_atom_site_aniso_U_23
_atom_site_aniso_U_13
_atom_site_aniso_U_12
Pb1 0.01494(17) 0.01701(18) 0.01413(17) 0.00102(16) -0.00055(14) 0.00011(16)
Ba1 0.0080(3) 0.0106(3) 0.0132(4) 0.0014(3) 0.000 0.000
Ba2 0.0086(3) 0.0121(4) 0.0067(3) 0.000 0.0003(3) 0.000
Ba3 0.0098(3) 0.0142(4) 0.0072(4) 0.000 -0.0010(3) 0.000
B1 0.002(5) 0.007(6) 0.011(6) -0.002(6) 0.000 0.000
B2 0.009(2) 0.009(2) 0.009(2) 0.0002(10) 0.0000(10) 0.0006(10)
O1 0.008(3) 0.021(3) 0.016(3) -0.003(3) -0.001(3) 0.006(3)
O2 0.014(3) 0.013(3) 0.020(3) -0.001(3) 0.002(3) 0.004(3)
O3 0.005(4) 0.016(4) 0.013(4) 0.005(4) 0.000 0.000
O4 0.016(3) 0.019(3) 0.009(3) 0.001(3) -0.003(2) 0.000(3)
O5 0.020(3) 0.015(3) 0.015(3) 0.005(3) 0.008(3) -0.004(3)
Cl1 0.0179(16) 0.045(2) 0.0138(17) 0.000 0.0037(14) 0.000

loop_
_atom_type_symbol
_atom_type_description
_atom_type_scat_dispersion_real
_atom_type_scat_dispersion_imag
_atom_type_scat_source
B B 0.0013 0.0007 'International Tables Vol C Tables 4.2.6.8 and 6.1.1.4'
O O 0.0106 0.0060 'International Tables Vol C Tables 4.2.6.8 and 6.1.1.4'
Cl Cl 0.1484 0.1585 'International Tables Vol C Tables 4.2.6.8 and 6.1.1.4'
Ba Ba -0.3244 2.2819 'International Tables Vol C Tables 4.2.6.8 and 6.1.1.4'
Pb Pb -3.3944 10.1111 'International Tables Vol C Tables 4.2.6.8 and 6.1.1.4'

loop_
_geom_angle_atom_site_label_1
_geom_angle_atom_site_label_2
_geom_angle_atom_site_label_3
_geom_angle
_geom_angle_site_symmetry_1
_geom_angle_site_symmetry_3
O5 Pb1 O2 98.1(2) . .
O5 Pb1 O4 88.2(2) . .
O2 Pb1 O4 76.7(2) . .
O3 Ba1 O5 112.80(14) . 7_656
O3 Ba1 O5 112.80(14) . 6_665
O5 Ba1 O5 134.4(3) 7_656 6_665
O3 Ba1 O4 73.91(12) . 7_656
O5 Ba1 O4 72.17(19) 7_656 7_656
O5 Ba1 O4 121.40(19) 6_665 7_656
O3 Ba1 O4 73.91(12) . 6_665
O5 Ba1 O4 121.40(19) 7_656 6_665
O5 Ba1 O4 72.17(19) 6_665 6_665
O4 Ba1 O4 147.8(2) 7_656 6_665
O3 Ba1 O1 70.09(11) . .
O5 Ba1 O1 154.8(2) 7_656 .
O5 Ba1 O1 50.12(18) 6_665 .
O4 Ba1 O1 85.5(2) 7_656 .
O4 Ba1 O1 83.7(2) 6_665 .
O3 Ba1 O1 70.09(11) . 4_577
O5 Ba1 O1 50.12(18) 7_656 4_577
O5 Ba1 O1 154.8(2) 6_665 4_577
O4 Ba1 O1 83.7(2) 7_656 4_577
O4 Ba1 O1 85.5(2) 6_665 4_577
O1 Ba1 O1 140.2(2) . 4_577
O3 Ba1 Cl1 138.73(2) . .
O5 Ba1 Cl1 74.80(16) 7_656 .
O5 Ba1 Cl1 71.31(15) 6_665 .
O4 Ba1 Cl1 141.47(12) 7_656 .
O4 Ba1 Cl1 68.55(12) 6_665 .
O1 Ba1 Cl1 120.62(15) . .
O1 Ba1 Cl1 90.14(14) 4_577 .
B2 Ba1 Cl1 74.9(2) 7_656 .
B2 Ba1 Cl1 97.10(19) 6_665 .
O3 Ba1 Cl1 138.73(2) . 2_774
O5 Ba1 Cl1 71.31(15) 7_656 2_774
O5 Ba1 Cl1 74.80(16) 6_665 2_774
O4 Ba1 Cl1 68.55(12) 7_656 2_774
O4 Ba1 Cl1 141.47(12) 6_665 2_774
O1 Ba1 Cl1 90.14(14) . 2_774
O1 Ba1 Cl1 120.62(15) 4_577 2_774
B2 Ba1 Cl1 97.10(19) 7_656 2_774
B2 Ba1 Cl1 74.9(2) 6_665 2_774
Cl1 Ba1 Cl1 82.54(5) . 2_774
O2 Ba2 O2 144.8(3) 7_656 5_455
O2 Ba2 O1 92.31(19) 7_656 4_577
O2 Ba2 O1 79.74(19) 5_455 4_577
O2 Ba2 O1 79.74(19) 7_656 2_674
O2 Ba2 O1 92.31(19) 5_455 2_674
O1 Ba2 O1 153.7(3) 4_577 2_674
O2 Ba2 O3 75.32(17) 7_656 2_674
O2 Ba2 O3 133.7(2) 5_455 2_674
O1 Ba2 O3 133.52(19) 4_577 2_674
O1 Ba2 O3 68.91(17) 2_674 2_674
O2 Ba2 O3 133.7(2) 7_656 .
O2 Ba2 O3 75.32(17) 5_455 .
O1 Ba2 O3 68.91(17) 4_577 .
O1 Ba2 O3 133.52(19) 2_674 .
O3 Ba2 O3 87.57(2) 2_674 .
O2 Ba2 O4 145.88(19) 7_656 5_455
O2 Ba2 O4 65.53(18) 5_455 5_455
O1 Ba2 O4 113.53(18) 4_577 5_455
O1 Ba2 O4 84.96(18) 2_674 5_455
O3 Ba2 O4 70.74(17) 2_674 5_455
O3 Ba2 O4 48.94(19) . 5_455
O2 Ba2 O4 65.53(18) 7_656 7_656
O2 Ba2 O4 145.88(19) 5_455 7_656
O1 Ba2 O4 84.96(18) 4_577 7_656
O1 Ba2 O4 113.53(18) 2_674 7_656
O3 Ba2 O4 48.94(19) 2_674 7_656
O3 Ba2 O4 70.74(17) . 7_656
O4 Ba2 O4 93.8(3) 5_455 7_656
O1 Ba3 O1 156.4(3) 3_656 .
O1 Ba3 O2 78.95(19) 3_656 6_664
O1 Ba3 O2 94.90(18) . 6_664
O1 Ba3 O2 94.90(18) 3_656 8_467
O1 Ba3 O2 78.95(19) . 8_467
O2 Ba3 O2 149.8(2) 6_664 8_467
O1 Ba3 O3 131.15(19) 3_656 .
O1 Ba3 O3 69.05(17) . .
O2 Ba3 O3 132.99(19) 6_664 .
O2 Ba3 O3 72.58(16) 8_467 .
O1 Ba3 O3 69.05(17) 3_656 2_674
O1 Ba3 O3 131.15(19) . 2_674
O2 Ba3 O3 72.58(16) 6_664 2_674
O2 Ba3 O3 132.99(18) 8_467 2_674
O3 Ba3 O3 85.40(2) . 2_674
O1 Ba3 O4 113.07(18) 3_656 7_656
O1 Ba3 O4 84.56(18) . 7_656
O2 Ba3 O4 67.19(17) 6_664 7_656
O2 Ba3 O4 139.97(17) 8_467 7_656
O3 Ba3 O4 67.47(16) . 7_656
O3 Ba3 O4 46.78(18) 2_674 7_656
O1 Ba3 O4 84.56(18) 3_656 5_455
O1 Ba3 O4 113.07(18) . 5_455
O2 Ba3 O4 139.97(17) 6_664 5_455
O2 Ba3 O4 67.19(17) 8_467 5_455
O3 Ba3 O4 46.78(18) . 5_455
O3 Ba3 O4 67.47(16) 2_674 5_455
O4 Ba3 O4 86.8(2) 7_656 5_455
O1 Ba3 O5 74.33(19) 3_656 3_656
O1 Ba3 O5 85.29(19) . 3_656
O2 Ba3 O5 103.86(17) 6_664 3_656
O2 Ba3 O5 46.56(17) 8_467 3_656
O3 Ba3 O5 117.67(14) . 3_656
O3 Ba3 O5 143.24(17) 2_674 3_656
O4 Ba3 O5 165.78(17) 7_656 3_656
O4 Ba3 O5 106.36(17) 5_455 3_656
O1 Ba3 O5 85.29(19) 3_656 .
O1 Ba3 O5 74.33(19) . .
O2 Ba3 O5 46.56(17) 6_664 .
O2 Ba3 O5 103.86(17) 8_467 .
O3 Ba3 O5 143.24(17) . .
O3 Ba3 O5 117.67(14) 2_674 .
O4 Ba3 O5 106.36(17) 7_656 .
O4 Ba3 O5 165.78(17) 5_455 .
O5 Ba3 O5 61.2(2) 3_656 .
O4 B1 O4 122.2(10) . 4_567
O4 B1 O3 118.9(5) . 5_545
O4 B1 O3 118.9(5) 4_567 5_545
O5 B2 O1 121.4(8) . 6_664
O5 B2 O2 118.8(8) . 6_664
O1 B2 O2 119.7(8) 6_664 6_664

loop_
_geom_bond_atom_site_label_1
_geom_bond_atom_site_label_2
_geom_bond_distance
_geom_bond_site_symmetry_2
Pb1 O5 2.316(7) .
Pb1 O2 2.368(6) .
Pb1 O4 2.489(6) .
Ba1 O3 2.684(8) .
Ba1 O5 2.808(7) 7_656
Ba1 O5 2.808(7) 6_665
Ba1 O4 2.875(6) 7_656
Ba1 O4 2.875(6) 6_665
Ba1 O1 2.880(6) .
Ba1 O1 2.880(6) 4_577
Ba1 Cl1 3.2777(13) .
Ba1 Cl1 3.2777(13) 2_774
Ba2 O2 2.654(7) 7_656
Ba2 O2 2.654(7) 5_455
Ba2 O1 2.778(7) 4_577
Ba2 O1 2.778(7) 2_674
Ba2 O3 2.8735(6) 2_674
Ba2 O3 2.8735(6) .
Ba2 O4 2.906(7) 5_455
Ba2 O4 2.906(7) 7_656
Ba3 O1 2.702(7) 3_656
Ba3 O1 2.702(7) .
Ba3 O2 2.778(7) 6_664
Ba3 O2 2.778(7) 8_467
Ba3 O3 2.9320(6) .
Ba3 O3 2.9320(6) 2_674
Ba3 O4 3.087(7) 7_656
Ba3 O4 3.087(6) 5_455
Ba3 O5 3.180(7) 3_656
Ba3 O5 3.180(7) .
B1 O4 1.387(8) .
B1 O4 1.387(8) 4_567
B1 O3 1.393(14) 5_545
B2 O5 1.378(12) .
B2 O1 1.385(11) 6_664
B2 O2 1.391(11) 6_664
